data_7045369
loop_
_publ_author_name
'Wandler, Angela E. E.'
'Koos, Martin R. M.'
'Nieger, Martin'
'Luy, Burkhard'
'Br\"ase, Stefan'

_publ_section_title
;
 1,5-Cyclooctadienyl alcohols and ketones generate a new class of COD Pt
 complexes.
;
_journal_issue 11
_journal_name_full 'Dalton transactions (Cambridge, England : 2003)'
_journal_page_first 3689
_journal_page_last 3692
_journal_paper_doi 10.1039/c8dt00075a
_journal_volume 47
_journal_year 2018
_chemical_formula_moiety 'C12 H18 Cl2 O Pt'
_chemical_formula_sum 'C12 H18 Cl2 O Pt'
_chemical_formula_weight 444.25
_chemical_name_systematic
;
(1-((1E,5Z)-Cycloocta-1,5-dien-1-yl)-2-methylpropanon)platinum(II) chloride 
;
_space_group_crystal_system monoclinic
_space_group_IT_number 15
_space_group_name_Hall '-C 2yc'
_space_group_name_H-M_alt 'C 1 2/c 1'
_symmetry_space_group_name_Hall '-C 2yc'
_symmetry_space_group_name_H-M 'C 1 2/c 1'
_atom_sites_solution_hydrogens difmap
_atom_sites_solution_primary heavy
_atom_sites_solution_secondary difmap
_audit_creation_method SHELXL-2014/7
_audit_update_record
;
2017-12-18 deposited with the CCDC.
2018-01-24 downloaded from the CCDC.
;
_cell_angle_alpha 90
_cell_angle_beta 99.665(2)
_cell_angle_gamma 90
_cell_formula_units_Z 8
_cell_length_a 15.9169(10)
_cell_length_b 12.7655(9)
_cell_length_c 13.2994(10)
_cell_measurement_reflns_used 9680
_cell_measurement_temperature 123(2)
_cell_measurement_theta_max 27.5
_cell_measurement_theta_min 2.7
_cell_volume 2663.9(3)
_computing_cell_refinement APEX3
_computing_data_collection APEX3
_computing_data_reduction SAINT
_computing_publication_material publCIF
_computing_structure_refinement 'SHELXL-2014/7 (Sheldrick, 2014)'
_computing_structure_solution SHELXS-97
_diffrn_ambient_temperature 123(2)
_diffrn_detector_area_resol_mean 10.4167
_diffrn_measured_fraction_theta_full 0.999
_diffrn_measured_fraction_theta_max 0.999
_diffrn_measurement_device_type 'Bruker D8 VENTURE with Photon100 detector'
_diffrn_measurement_method 'rotation in \f and \w, 1\%, shutterless'
_diffrn_radiation_type MoK\a
_diffrn_radiation_wavelength 0.71073
_diffrn_reflns_av_R_equivalents 0.0492
_diffrn_reflns_av_unetI/netI 0.0175
_diffrn_reflns_Laue_measured_fraction_full 0.999
_diffrn_reflns_Laue_measured_fraction_max 0.999
_diffrn_reflns_limit_h_max 20
_diffrn_reflns_limit_h_min -20
_diffrn_reflns_limit_k_max 16
_diffrn_reflns_limit_k_min -16
_diffrn_reflns_limit_l_max 17
_diffrn_reflns_limit_l_min -17
_diffrn_reflns_number 54670
_diffrn_reflns_point_group_measured_fraction_full 0.999
_diffrn_reflns_point_group_measured_fraction_max 0.999
_diffrn_reflns_theta_full 25.242
_diffrn_reflns_theta_max 27.534
_diffrn_reflns_theta_min 2.443
_diffrn_source 'INCOATEC microfocus sealed tube'
_exptl_absorpt_coefficient_mu 10.913
_exptl_absorpt_correction_T_max 0.4034
_exptl_absorpt_correction_T_min 0.2228
_exptl_absorpt_correction_type multi-scan
_exptl_absorpt_process_details 'SADABS (Sheldrick, 2014)'
_exptl_crystal_colour yellow
_exptl_crystal_density_diffrn 2.215
_exptl_crystal_description blocks
_exptl_crystal_F_000 1680
_exptl_crystal_size_max 0.220
_exptl_crystal_size_mid 0.180
_exptl_crystal_size_min 0.100
_refine_diff_density_max 1.928
_refine_diff_density_min -0.805
_refine_diff_density_rms 0.145
_refine_ls_extinction_coef 0.00102(3)
_refine_ls_extinction_expression Fc^*^=kFc[1+0.001xFc^2^\l^3^/sin(2\q)]^-1/4^
_refine_ls_extinction_method 'SHELXL-2014/7 (Sheldrick 2014)'
_refine_ls_goodness_of_fit_ref 1.142
_refine_ls_hydrogen_treatment constr
_refine_ls_matrix_type full
_refine_ls_number_parameters 146
_refine_ls_number_reflns 3073
_refine_ls_number_restraints 0
_refine_ls_restrained_S_all 1.142
_refine_ls_R_factor_all 0.0163
_refine_ls_R_factor_gt 0.0153
_refine_ls_shift/su_max 0.002
_refine_ls_shift/su_mean 0.000
_refine_ls_structure_factor_coef Fsqd
_refine_ls_weighting_details 'w=1/[\s^2^(Fo^2^)+12.0667P] where P=(Fo^2^+2Fc^2^)/3'
_refine_ls_weighting_scheme calc
_refine_ls_wR_factor_gt 0.0338
_refine_ls_wR_factor_ref 0.0341
_reflns_Friedel_coverage 0.000
_reflns_number_gt 2975
_reflns_number_total 3073
_reflns_threshold_expression 'I > 2\s(I)'
_cod_data_source_file c8dt00075a2.cif
_cod_data_source_block sb1027_hy_compound_5e
_cod_depositor_comments 'Adding full bibliography for 7045368--7045369.cif.'
_cod_database_code 7045369
_shelx_shelxl_version_number 2014/7
_shelx_space_group_comment
;
The symmetry employed for this shelxl refinement is uniquely defined
by the following loop, which should always be used as a source of
symmetry information in preference to the above space-group names.
They are only intended as comments.
;
_shelx_estimated_absorpt_t_min 0.198
_shelx_estimated_absorpt_t_max 0.408

loop_
_space_group_symop_operation_xyz
'x, y, z'
'-x, y, -z+1/2'
'x+1/2, y+1/2, z'
'-x+1/2, y+1/2, -z+1/2'
'-x, -y, -z'
'x, -y, z-1/2'
'-x+1/2, -y+1/2, -z'
'x+1/2, -y+1/2, z-1/2'

loop_
_atom_site_label
_atom_site_type_symbol
_atom_site_fract_x
_atom_site_fract_y
_atom_site_fract_z
_atom_site_U_iso_or_equiv
_atom_site_adp_type
_atom_site_occupancy
_atom_site_site_symmetry_order
_atom_site_calc_flag
_atom_site_refinement_flags_posn
_atom_site_refinement_flags_adp
Pt1 Pt 0.30824(2) 0.40656(2) 0.51273(2) 0.01126(5) Uani 1 1 d . .
Cl1 Cl 0.19495(4) 0.37828(5) 0.38071(5) 0.01623(13) Uani 1 1 d . .
Cl2 Cl 0.39913(4) 0.32544(6) 0.41883(5) 0.02033(14) Uani 1 1 d . .
C1 C 0.24223(16) 0.5290(2) 0.58399(18) 0.0120(5) Uani 1 1 d . .
C2 C 0.21855(17) 0.4308(2) 0.6162(2) 0.0142(5) Uani 1 1 d . .
H2 H 0.1772 0.3927 0.5707 0.017 Uiso 1 1 calc R U
C3 C 0.25290(19) 0.3801(2) 0.7169(2) 0.0199(6) Uani 1 1 d . .
H3A H 0.2361 0.3053 0.7137 0.024 Uiso 1 1 calc R U
H3B H 0.2262 0.4137 0.7708 0.024 Uiso 1 1 calc R U
C4 C 0.3502(2) 0.3872(2) 0.7472(2) 0.0237(6) Uani 1 1 d . .
H4A H 0.3648 0.4524 0.7866 0.028 Uiso 1 1 calc R U
H4B H 0.3706 0.3274 0.7921 0.028 Uiso 1 1 calc R U
C5 C 0.39611(18) 0.3867(2) 0.6559(2) 0.0217(6) Uani 1 1 d . .
H5 H 0.4104 0.3207 0.6305 0.026 Uiso 1 1 calc R U
C6 C 0.41878(17) 0.4764(2) 0.6068(2) 0.0207(6) Uani 1 1 d . .
H6 H 0.4514 0.4667 0.5539 0.025 Uiso 1 1 calc R U
C7 C 0.39595(19) 0.5874(2) 0.6304(2) 0.0227(6) Uani 1 1 d . .
H7A H 0.4033 0.6328 0.5721 0.027 Uiso 1 1 calc R U
H7B H 0.4362 0.6121 0.6907 0.027 Uiso 1 1 calc R U
C8 C 0.30505(18) 0.6001(2) 0.6514(2) 0.0171(5) Uani 1 1 d . .
H8A H 0.3039 0.5837 0.7239 0.020 Uiso 1 1 calc R U
H8B H 0.2871 0.6740 0.6394 0.020 Uiso 1 1 calc R U
C9 C 0.18889(17) 0.58789(19) 0.49561(19) 0.0146(5) Uani 1 1 d . .
O9 O 0.22448(14) 0.64691(15) 0.44492(14) 0.0214(4) Uani 1 1 d . .
C10 C 0.09286(18) 0.5800(2) 0.4846(2) 0.0187(6) Uani 1 1 d . .
H10 H 0.0774 0.5057 0.4965 0.022 Uiso 1 1 calc R U
C11 C 0.0662(2) 0.6488(3) 0.5694(2) 0.0279(7) Uani 1 1 d . .
H11A H 0.0041 0.6459 0.5650 0.042 Uiso 1 1 calc R U
H11B H 0.0937 0.6228 0.6362 0.042 Uiso 1 1 calc R U
H11C H 0.0837 0.7214 0.5607 0.042 Uiso 1 1 calc R U
C12 C 0.0493(2) 0.6126(3) 0.3785(2) 0.0292(7) Uani 1 1 d . .
H12A H -0.0126 0.6066 0.3740 0.044 Uiso 1 1 calc R U
H12B H 0.0643 0.6853 0.3658 0.044 Uiso 1 1 calc R U
H12C H 0.0682 0.5668 0.3276 0.044 Uiso 1 1 calc R U

loop_
_atom_site_aniso_label
_atom_site_aniso_U_11
_atom_site_aniso_U_22
_atom_site_aniso_U_33
_atom_site_aniso_U_23
_atom_site_aniso_U_13
_atom_site_aniso_U_12
Pt1 0.01236(6) 0.01170(6) 0.00989(6) 0.00145(3) 0.00231(3) 0.00168(3)
Cl1 0.0171(3) 0.0172(3) 0.0135(3) -0.0040(2) 0.0000(2) 0.0017(2)
Cl2 0.0183(3) 0.0233(3) 0.0210(3) -0.0001(3) 0.0077(2) 0.0069(3)
C1 0.0148(12) 0.0127(12) 0.0086(11) -0.0009(9) 0.0020(9) 0.0034(9)
C2 0.0169(12) 0.0154(12) 0.0119(12) -0.0009(10) 0.0069(9) 0.0016(10)
C3 0.0304(15) 0.0178(13) 0.0130(12) 0.0048(10) 0.0077(11) 0.0014(11)
C4 0.0318(16) 0.0239(15) 0.0135(13) 0.0066(11) -0.0018(11) 0.0058(12)
C5 0.0194(14) 0.0262(15) 0.0168(13) 0.0021(11) -0.0047(11) 0.0059(11)
C6 0.0130(12) 0.0307(16) 0.0168(13) -0.0016(12) -0.0018(10) -0.0027(11)
C7 0.0219(14) 0.0245(15) 0.0203(14) -0.0014(11) -0.0007(11) -0.0076(11)
C8 0.0240(14) 0.0149(13) 0.0114(12) -0.0020(10) 0.0002(10) -0.0027(10)
C9 0.0232(14) 0.0098(12) 0.0100(12) -0.0029(9) 0.0003(10) 0.0037(10)
O9 0.0347(12) 0.0153(10) 0.0130(9) 0.0024(8) 0.0006(8) -0.0007(8)
C10 0.0208(14) 0.0179(13) 0.0155(13) -0.0045(10) -0.0023(10) 0.0061(10)
C11 0.0299(16) 0.0309(17) 0.0213(15) -0.0081(13) -0.0003(12) 0.0136(13)
C12 0.0304(17) 0.0342(18) 0.0190(14) -0.0060(13) -0.0075(12) 0.0134(14)

loop_
_atom_type_symbol
_atom_type_description
_atom_type_scat_dispersion_real
_atom_type_scat_dispersion_imag
_atom_type_scat_source
C C 0.0033 0.0016 'International Tables Vol C Tables 4.2.6.8 and 6.1.1.4'
H H 0.0000 0.0000 'International Tables Vol C Tables 4.2.6.8 and 6.1.1.4'
O O 0.0106 0.0060 'International Tables Vol C Tables 4.2.6.8 and 6.1.1.4'
Cl Cl 0.1484 0.1585 'International Tables Vol C Tables 4.2.6.8 and 6.1.1.4'
Pt Pt -1.7033 8.3905 'International Tables Vol C Tables 4.2.6.8 and 6.1.1.4'

loop_
_geom_angle_atom_site_label_1
_geom_angle_atom_site_label_2
_geom_angle_atom_site_label_3
_geom_angle
C2 Pt1 C6 97.59(11)
C2 Pt1 C5 81.72(11)
C6 Pt1 C5 37.41(11)
C2 Pt1 C1 37.46(10)
C6 Pt1 C1 81.88(10)
C5 Pt1 C1 89.37(10)
C2 Pt1 Cl2 161.38(7)
C6 Pt1 Cl2 88.57(8)
C5 Pt1 Cl2 92.98(8)
C1 Pt1 Cl2 161.00(7)
C2 Pt1 Cl1 89.52(7)
C6 Pt1 Cl1 161.76(8)
C5 Pt1 Cl1 160.81(9)
C1 Pt1 Cl1 94.02(7)
Cl2 Pt1 Cl1 89.94(2)
C2 C1 C8 122.5(2)
C2 C1 C9 122.3(2)
C8 C1 C9 112.6(2)
C2 C1 Pt1 70.46(14)
C8 C1 Pt1 111.42(17)
C9 C1 Pt1 105.30(15)
C1 C2 C3 125.6(2)
C1 C2 Pt1 72.08(14)
C3 C2 Pt1 108.94(18)
C1 C2 H2 117.2
C3 C2 H2 117.2
Pt1 C2 H2 88.9
C2 C3 C4 114.0(2)
C2 C3 H3A 108.7
C4 C3 H3A 108.7
C2 C3 H3B 108.7
C4 C3 H3B 108.7
H3A C3 H3B 107.6
C5 C4 C3 112.9(2)
C5 C4 H4A 109.0
C3 C4 H4A 109.0
C5 C4 H4B 109.0
C3 C4 H4B 109.0
H4A C4 H4B 107.8
C6 C5 C4 124.6(3)
C6 C5 Pt1 70.96(15)
C4 C5 Pt1 111.94(19)
C6 C5 H5 117.7
C4 C5 H5 117.7
Pt1 C5 H5 87.1
C5 C6 C7 125.7(3)
C5 C6 Pt1 71.63(16)
C7 C6 Pt1 107.77(18)
C5 C6 H6 117.2
C7 C6 H6 117.2
Pt1 C6 H6 90.6
C6 C7 C8 114.0(2)
C6 C7 H7A 108.8
C8 C7 H7A 108.8
C6 C7 H7B 108.8
C8 C7 H7B 108.8
H7A C7 H7B 107.7
C1 C8 C7 112.1(2)
C1 C8 H8A 109.2
C7 C8 H8A 109.2
C1 C8 H8B 109.2
C7 C8 H8B 109.2
H8A C8 H8B 107.9
O9 C9 C10 123.1(2)
O9 C9 C1 118.8(2)
C10 C9 C1 117.6(2)
C9 C10 C12 111.5(3)
C9 C10 C11 106.8(2)
C12 C10 C11 112.5(2)
C9 C10 H10 108.6
C12 C10 H10 108.6
C11 C10 H10 108.6
C10 C11 H11A 109.5
C10 C11 H11B 109.5
H11A C11 H11B 109.5
C10 C11 H11C 109.5
H11A C11 H11C 109.5
H11B C11 H11C 109.5
C10 C12 H12A 109.5
C10 C12 H12B 109.5
H12A C12 H12B 109.5
C10 C12 H12C 109.5
H12A C12 H12C 109.5
H12B C12 H12C 109.5

loop_
_geom_bond_atom_site_label_1
_geom_bond_atom_site_label_2
_geom_bond_distance
Pt1 C2 2.165(3)
Pt1 C6 2.172(3)
Pt1 C5 2.180(3)
Pt1 C1 2.186(2)
Pt1 Cl2 2.3090(7)
Pt1 Cl1 2.3241(6)
C1 C2 1.397(4)
C1 C8 1.526(4)
C1 C9 1.527(3)
C2 C3 1.505(4)
C2 H2 0.9500
C3 C4 1.537(4)
C3 H3A 0.9900
C3 H3B 0.9900
C4 C5 1.518(4)
C4 H4A 0.9900
C4 H4B 0.9900
C5 C6 1.396(4)
C5 H5 0.9500
C6 C7 1.509(4)
C6 H6 0.9500
C7 C8 1.528(4)
C7 H7A 0.9900
C7 H7B 0.9900
C8 H8A 0.9900
C8 H8B 0.9900
C9 O9 1.213(3)
C9 C10 1.514(4)
C10 C12 1.522(4)
C10 C11 1.543(4)
C10 H10 1.0000
C11 H11A 0.9800
C11 H11B 0.9800
C11 H11C 0.9800
C12 H12A 0.9800
C12 H12B 0.9800
C12 H12C 0.9800

loop_
_geom_torsion_atom_site_label_1
_geom_torsion_atom_site_label_2
_geom_torsion_atom_site_label_3
_geom_torsion_atom_site_label_4
_geom_torsion
C6 Pt1 C1 C2 -113.94(17)
C5 Pt1 C1 C2 -77.15(17)
Cl2 Pt1 C1 C2 -174.48(16)
Cl1 Pt1 C1 C2 83.94(15)
C2 Pt1 C1 C8 118.3(2)
C6 Pt1 C1 C8 4.35(18)
C5 Pt1 C1 C8 41.14(19)
Cl2 Pt1 C1 C8 -56.2(3)
Cl1 Pt1 C1 C8 -157.77(17)
C2 Pt1 C1 C9 -119.4(2)
C6 Pt1 C1 C9 126.68(18)
C5 Pt1 C1 C9 163.47(18)
Cl2 Pt1 C1 C9 66.1(3)
Cl1 Pt1 C1 C9 -35.44(16)
C8 C1 C2 C3 -2.6(4)
C9 C1 C2 C3 -163.0(2)
Pt1 C1 C2 C3 100.8(3)
C8 C1 C2 Pt1 -103.5(2)
C9 C1 C2 Pt1 96.1(2)
C6 Pt1 C2 C1 65.90(17)
C5 Pt1 C2 C1 99.89(16)
Cl2 Pt1 C2 C1 174.37(17)
Cl1 Pt1 C2 C1 -97.25(14)
C6 Pt1 C2 C3 -56.5(2)
C5 Pt1 C2 C3 -22.5(2)
C1 Pt1 C2 C3 -122.4(3)
Cl2 Pt1 C2 C3 51.9(3)
Cl1 Pt1 C2 C3 140.33(18)
C1 C2 C3 C4 -45.3(4)
Pt1 C2 C3 C4 35.8(3)
C2 C3 C4 C5 -31.6(4)
C3 C4 C5 C6 92.5(3)
C3 C4 C5 Pt1 11.1(3)
C2 Pt1 C5 C6 -114.21(19)
C1 Pt1 C5 C6 -77.40(18)
Cl2 Pt1 C5 C6 83.74(17)
Cl1 Pt1 C5 C6 -177.87(19)
C2 Pt1 C5 C4 6.3(2)
C6 Pt1 C5 C4 120.5(3)
C1 Pt1 C5 C4 43.1(2)
Cl2 Pt1 C5 C4 -155.7(2)
Cl1 Pt1 C5 C4 -57.3(4)
C4 C5 C6 C7 -5.0(4)
Pt1 C5 C6 C7 99.1(3)
C4 C5 C6 Pt1 -104.0(3)
C2 Pt1 C6 C5 65.58(19)
C1 Pt1 C6 C5 99.69(18)
Cl2 Pt1 C6 C5 -96.78(17)
Cl1 Pt1 C6 C5 177.8(2)
C2 Pt1 C6 C7 -57.0(2)
C5 Pt1 C6 C7 -122.6(3)
C1 Pt1 C6 C7 -22.91(19)
Cl2 Pt1 C6 C7 140.61(19)
Cl1 Pt1 C6 C7 55.2(4)
C5 C6 C7 C8 -40.7(4)
Pt1 C6 C7 C8 39.1(3)
C2 C1 C8 C7 95.2(3)
C9 C1 C8 C7 -102.7(3)
Pt1 C1 C8 C7 15.3(3)
C6 C7 C8 C1 -36.8(3)
C2 C1 C9 O9 -150.6(3)
C8 C1 C9 O9 47.2(3)
Pt1 C1 C9 O9 -74.4(3)
C2 C1 C9 C10 37.1(3)
C8 C1 C9 C10 -125.0(2)
Pt1 C1 C9 C10 113.4(2)
O9 C9 C10 C12 25.7(4)
C1 C9 C10 C12 -162.4(2)
O9 C9 C10 C11 -97.6(3)
C1 C9 C10 C11 74.3(3)
